data_1508057
loop_
_publ_author_name
'Mulvey, Robert E.'
'Blair, Victoria L.'
'Clegg, William'
'Kennedy, Alan R.'
'Klett, Jan'
'Russo, Luca'

_publ_section_title
;
 Cleave and capture chemistry illustrated through bimetallic-induced
 fragmentation of tetrahydrofuran.
;
_journal_issue 7
_journal_name_full 'Nature chemistry'
_journal_page_first 588
_journal_page_last 591
_journal_paper_doi 10.1038/nchem.667
_journal_volume 2
_journal_year 2010
_chemical_formula_sum 'C52 H108 Mg2 N8 Na2'
_chemical_formula_weight 940.06
_chemical_name_systematic
;
 ?
;
_space_group_IT_number 14
_symmetry_cell_setting monoclinic
_symmetry_space_group_name_Hall '-P 2yn'
_symmetry_space_group_name_H-M 'P 1 21/n 1'
_atom_sites_solution_hydrogens geom
_atom_sites_solution_primary direct
_atom_sites_solution_secondary difmap
_audit_creation_method SHELXL-97
_cell_angle_alpha 90.00
_cell_angle_beta 90.708(4)
_cell_angle_gamma 90.00
_cell_formula_units_Z 2
_cell_length_a 8.2736(3)
_cell_length_b 21.4955(8)
_cell_length_c 16.5688(6)
_cell_measurement_reflns_used 14323
_cell_measurement_temperature 123(2)
_cell_measurement_theta_max 30.62
_cell_measurement_theta_min 2.62
_cell_volume 2946.46(19)
_computing_data_collection 'OD Crysalis'
_computing_publication_material SHELXL
_computing_structure_refinement 'SHELXL-97 (Sheldrick, 1997)'
_computing_structure_solution SIR
_diffrn_ambient_temperature 123(2)
_diffrn_measured_fraction_theta_full 0.994
_diffrn_measured_fraction_theta_max 0.994
_diffrn_measurement_device_type 'Oxford Diffraction Xcalibur S'
_diffrn_measurement_method 'omega scans'
_diffrn_radiation_monochromator graphite
_diffrn_radiation_source 'fine-focus sealed tube'
_diffrn_radiation_type MoK\a
_diffrn_radiation_wavelength 0.71073
_diffrn_reflns_av_R_equivalents 0.0273
_diffrn_reflns_av_sigmaI/netI 0.0357
_diffrn_reflns_limit_h_max 11
_diffrn_reflns_limit_h_min -8
_diffrn_reflns_limit_k_max 20
_diffrn_reflns_limit_k_min -29
_diffrn_reflns_limit_l_max 22
_diffrn_reflns_limit_l_min -22
_diffrn_reflns_number 31164
_diffrn_reflns_theta_full 29.00
_diffrn_reflns_theta_max 29.00
_diffrn_reflns_theta_min 2.64
_diffrn_standards_decay_% 0
_diffrn_standards_number 0
_exptl_absorpt_coefficient_mu 0.094
_exptl_absorpt_correction_T_max 1.00000
_exptl_absorpt_correction_T_min 0.87005
_exptl_absorpt_correction_type multi-scan
_exptl_absorpt_process_details
;
CrysAlis RED, Oxford Diffraction Ltd.,
Version 1.171.32.17 (release 11-02-2008 CrysAlis171 .NET)
(compiled Feb 11 2008,09:33:37)
Empirical absorption correction using spherical harmonics,
 implemented in SCALE3 ABSPACK scaling algorithm.
;
_exptl_crystal_colour colourless
_exptl_crystal_density_diffrn 1.060
_exptl_crystal_density_method 'not measured'
_exptl_crystal_description chip
_exptl_crystal_F_000 1044
_exptl_crystal_size_max 0.4
_exptl_crystal_size_mid 0.2
_exptl_crystal_size_min 0.14
_refine_diff_density_max 0.357
_refine_diff_density_min -0.174
_refine_diff_density_rms 0.038
_refine_ls_extinction_method none
_refine_ls_goodness_of_fit_ref 1.069
_refine_ls_hydrogen_treatment mixed
_refine_ls_matrix_type full
_refine_ls_number_parameters 331
_refine_ls_number_reflns 7797
_refine_ls_number_restraints 0
_refine_ls_restrained_S_all 1.069
_refine_ls_R_factor_all 0.0610
_refine_ls_R_factor_gt 0.0378
_refine_ls_shift/su_max 0.001
_refine_ls_shift/su_mean 0.000
_refine_ls_structure_factor_coef Fsqd
_refine_ls_weighting_details 'calc w=1/[\s^2^(Fo^2^)+(0.0579P)^2^+0.0000P] where P=(Fo^2^+2Fc^2^)/3'
_refine_ls_weighting_scheme calc
_refine_ls_wR_factor_gt 0.0985
_refine_ls_wR_factor_ref 0.1036
_reflns_number_gt 5648
_reflns_number_total 7797
_reflns_threshold_expression I>2\s(I)
_cod_data_source_file nchem.667-s3.cif
_cod_data_source_block rab4
_cod_original_sg_symbol_H-M P21/n
_cod_database_code 1508057

loop_
_symmetry_equiv_pos_as_xyz
'x, y, z'
'-x+1/2, y+1/2, -z+1/2'
'-x, -y, -z'
'x-1/2, -y-1/2, z-1/2'

loop_
_atom_site_label
_atom_site_type_symbol
_atom_site_fract_x
_atom_site_fract_y
_atom_site_fract_z
_atom_site_U_iso_or_equiv
_atom_site_adp_type
_atom_site_occupancy
_atom_site_symmetry_multiplicity
_atom_site_calc_flag
_atom_site_refinement_flags
Mg1 Mg 0.04488(4) 0.482573(17) 0.23161(2) 0.01756(9) Uani 1 1 d .
Na1 Na 0.13694(5) 0.37840(2) 0.10333(3) 0.02101(11) Uani 1 1 d .
N1 N -0.01821(11) 0.55261(4) 0.30371(6) 0.0197(2) Uani 1 1 d .
N2 N 0.08544(11) 0.38792(4) 0.24836(5) 0.01689(19) Uani 1 1 d .
N3 N 0.37081(12) 0.36136(5) 0.01290(6) 0.0237(2) Uani 1 1 d .
N4 N 0.04502(12) 0.29871(5) 0.00058(6) 0.0243(2) Uani 1 1 d .
C1 C -0.18830(14) 0.56927(5) 0.31499(7) 0.0219(2) Uani 1 1 d .
C2 C -0.22001(16) 0.63800(6) 0.29553(8) 0.0299(3) Uani 1 1 d .
H2A H -0.2095 0.6445 0.2367 0.036 Uiso 1 1 calc R
H2B H -0.3324 0.6485 0.3103 0.036 Uiso 1 1 calc R
C3 C -0.10571(16) 0.68137(6) 0.33943(9) 0.0341(3) Uani 1 1 d .
H3A H -0.1223 0.6784 0.3984 0.041 Uiso 1 1 calc R
H3B H -0.1261 0.7249 0.3224 0.041 Uiso 1 1 calc R
C4 C 0.06622(16) 0.66281(6) 0.31922(8) 0.0294(3) Uani 1 1 d .
H4A H 0.1427 0.6896 0.3498 0.035 Uiso 1 1 calc R
H4B H 0.0844 0.6697 0.2610 0.035 Uiso 1 1 calc R
C5 C 0.10037(14) 0.59425(6) 0.33968(7) 0.0246(3) Uani 1 1 d .
C6 C -0.28438(15) 0.53054(6) 0.25503(8) 0.0290(3) Uani 1 1 d .
H6A H -0.2399 0.5361 0.2010 0.044 Uiso 1 1 calc R
H6B H -0.3976 0.5439 0.2550 0.044 Uiso 1 1 calc R
H6C H -0.2778 0.4866 0.2704 0.044 Uiso 1 1 calc R
C7 C -0.25999(17) 0.55428(7) 0.39929(8) 0.0350(3) Uani 1 1 d .
H7A H -0.2284 0.5121 0.4155 0.053 Uiso 1 1 calc R
H7B H -0.3781 0.5571 0.3964 0.053 Uiso 1 1 calc R
H7C H -0.2185 0.5842 0.4391 0.053 Uiso 1 1 calc R
C8 C 0.26419(16) 0.57793(7) 0.30330(9) 0.0362(3) Uani 1 1 d .
H8A H 0.2937 0.5353 0.3183 0.054 Uiso 1 1 calc R
H8B H 0.3466 0.6068 0.3239 0.054 Uiso 1 1 calc R
H8C H 0.2572 0.5813 0.2444 0.054 Uiso 1 1 calc R
C9 C 0.11793(18) 0.58751(7) 0.43205(8) 0.0373(3) Uani 1 1 d .
H9A H 0.0218 0.6046 0.4580 0.056 Uiso 1 1 calc R
H9B H 0.2140 0.6102 0.4508 0.056 Uiso 1 1 calc R
H9C H 0.1292 0.5434 0.4461 0.056 Uiso 1 1 calc R
C10 C -0.05513(14) 0.34811(5) 0.26724(6) 0.0195(2) Uani 1 1 d .
C11 C -0.01166(15) 0.27840(5) 0.26502(7) 0.0244(3) Uani 1 1 d .
H11A H -0.1047 0.2540 0.2847 0.029 Uiso 1 1 calc R
H11B H 0.0078 0.2660 0.2084 0.029 Uiso 1 1 calc R
C12 C 0.13421(15) 0.26282(6) 0.31497(8) 0.0278(3) Uani 1 1 d .
H12A H 0.1614 0.2183 0.3086 0.033 Uiso 1 1 calc R
H12B H 0.1124 0.2707 0.3727 0.033 Uiso 1 1 calc R
C13 C 0.27475(15) 0.30294(5) 0.28751(7) 0.0258(3) Uani 1 1 d .
H13A H 0.3023 0.2917 0.2314 0.031 Uiso 1 1 calc R
H13B H 0.3704 0.2943 0.3222 0.031 Uiso 1 1 calc R
C14 C 0.23548(14) 0.37301(5) 0.29127(7) 0.0197(2) Uani 1 1 d .
C15 C -0.17933(15) 0.35900(6) 0.20130(7) 0.0233(2) Uani 1 1 d .
C16 C -0.13912(15) 0.36300(6) 0.34883(7) 0.0261(3) Uani 1 1 d .
H16A H -0.0733 0.3467 0.3936 0.039 Uiso 1 1 calc R
H16B H -0.2462 0.3435 0.3494 0.039 Uiso 1 1 calc R
H16C H -0.1505 0.4081 0.3547 0.039 Uiso 1 1 calc R
C17 C 0.37331(14) 0.40707(6) 0.24769(7) 0.0259(3) Uani 1 1 d .
H17A H 0.3793 0.3922 0.1919 0.039 Uiso 1 1 calc R
H17B H 0.4761 0.3987 0.2757 0.039 Uiso 1 1 calc R
H17C H 0.3522 0.4519 0.2478 0.039 Uiso 1 1 calc R
C18 C 0.23818(16) 0.39428(6) 0.38036(7) 0.0278(3) Uani 1 1 d .
H18A H 0.1981 0.4371 0.3839 0.042 Uiso 1 1 calc R
H18B H 0.3492 0.3924 0.4016 0.042 Uiso 1 1 calc R
H18C H 0.1690 0.3668 0.4121 0.042 Uiso 1 1 calc R
C19 C 0.48099(16) 0.31348(7) 0.04211(8) 0.0339(3) Uani 1 1 d .
H19A H 0.4191 0.2766 0.0578 0.051 Uiso 1 1 calc R
H19B H 0.5418 0.3292 0.0890 0.051 Uiso 1 1 calc R
H19C H 0.5563 0.3023 -0.0007 0.051 Uiso 1 1 calc R
C20 C 0.45957(18) 0.41920(7) -0.00138(9) 0.0402(3) Uani 1 1 d .
H20A H 0.5148 0.4321 0.0485 0.060 Uiso 1 1 calc R
H20B H 0.3838 0.4518 -0.0186 0.060 Uiso 1 1 calc R
H20C H 0.5395 0.4124 -0.0436 0.060 Uiso 1 1 calc R
C21 C 0.29510(15) 0.34175(6) -0.06237(7) 0.0278(3) Uani 1 1 d .
H21A H 0.3804 0.3311 -0.1014 0.033 Uiso 1 1 calc R
H21B H 0.2320 0.3769 -0.0851 0.033 Uiso 1 1 calc R
C22 C 0.18455(16) 0.28634(6) -0.05244(7) 0.0282(3) Uani 1 1 d .
H22A H 0.1435 0.2735 -0.1063 0.034 Uiso 1 1 calc R
H22B H 0.2479 0.2513 -0.0297 0.034 Uiso 1 1 calc R
C23 C -0.02637(19) 0.23954(6) 0.02650(9) 0.0384(3) Uani 1 1 d .
H23A H -0.1210 0.2479 0.0598 0.058 Uiso 1 1 calc R
H23B H 0.0536 0.2159 0.0581 0.058 Uiso 1 1 calc R
H23C H -0.0593 0.2153 -0.0211 0.058 Uiso 1 1 calc R
C24 C -0.07540(17) 0.33482(7) -0.04272(9) 0.0331(3) Uani 1 1 d .
C25 C 0.08705(16) 0.49984(5) 0.10464(7) 0.0244(3) Uani 1 1 d .
C26 C -0.01198(15) 0.49060(5) 0.04263(7) 0.0230(2) Uani 1 1 d .
H26 H -0.1221(14) 0.4732(5) 0.0505(7) 0.014(3) Uiso 1 1 d .
H25 H 0.1891(18) 0.5206(7) 0.0837(9) 0.040(4) Uiso 1 1 d .
H15A H -0.2771(17) 0.3371(6) 0.2129(8) 0.031(4) Uiso 1 1 d .
H15C H -0.2124(16) 0.4016(7) 0.1970(8) 0.027(3) Uiso 1 1 d .
H15B H -0.1326(16) 0.3460(6) 0.1512(8) 0.028(3) Uiso 1 1 d .
H24C H -0.166(2) 0.3448(7) -0.0060(10) 0.048(4) Uiso 1 1 d .
H24B H -0.0310(18) 0.3782(8) -0.0651(9) 0.048(4) Uiso 1 1 d .
H24A H -0.1216(18) 0.3105(7) -0.0893(10) 0.046(4) Uiso 1 1 d .

loop_
_atom_site_aniso_label
_atom_site_aniso_U_11
_atom_site_aniso_U_22
_atom_site_aniso_U_33
_atom_site_aniso_U_23
_atom_site_aniso_U_13
_atom_site_aniso_U_12
Mg1 0.0218(2) 0.01607(18) 0.01486(18) 0.00026(14) -0.00005(14) 0.00116(15)
Na1 0.0250(2) 0.0209(2) 0.0172(2) -0.00298(17) 0.00154(18) -0.00002(18)
N1 0.0194(5) 0.0177(5) 0.0219(5) -0.0028(4) -0.0014(4) 0.0019(4)
N2 0.0186(5) 0.0166(4) 0.0154(4) 0.0003(3) -0.0014(4) 0.0003(4)
N3 0.0221(5) 0.0248(5) 0.0242(5) -0.0011(4) 0.0002(4) -0.0015(4)
N4 0.0266(5) 0.0220(5) 0.0243(5) -0.0030(4) -0.0008(4) -0.0028(4)
C1 0.0242(6) 0.0197(6) 0.0217(6) -0.0025(4) 0.0018(5) 0.0014(5)
C2 0.0294(7) 0.0221(6) 0.0380(7) -0.0030(5) -0.0052(6) 0.0065(5)
C3 0.0364(8) 0.0184(6) 0.0472(8) -0.0067(6) -0.0065(6) 0.0064(5)
C4 0.0321(7) 0.0190(6) 0.0371(7) -0.0046(5) -0.0019(6) -0.0033(5)
C5 0.0246(6) 0.0219(6) 0.0273(6) -0.0068(5) -0.0016(5) 0.0022(5)
C6 0.0238(6) 0.0271(6) 0.0361(7) -0.0071(5) -0.0021(5) 0.0005(5)
C7 0.0346(8) 0.0421(8) 0.0285(7) -0.0019(6) 0.0084(6) -0.0002(6)
C8 0.0252(7) 0.0341(7) 0.0494(8) -0.0155(6) 0.0000(6) -0.0010(6)
C9 0.0396(8) 0.0429(8) 0.0290(7) -0.0086(6) -0.0120(6) 0.0044(6)
C10 0.0233(6) 0.0169(5) 0.0183(5) 0.0012(4) 0.0012(4) -0.0001(4)
C11 0.0307(7) 0.0169(5) 0.0257(6) 0.0016(5) 0.0002(5) -0.0026(5)
C12 0.0367(7) 0.0176(6) 0.0290(6) 0.0041(5) -0.0022(5) 0.0049(5)
C13 0.0291(7) 0.0224(6) 0.0258(6) 0.0002(5) -0.0038(5) 0.0076(5)
C14 0.0211(6) 0.0200(5) 0.0179(5) -0.0013(4) -0.0024(4) 0.0025(4)
C15 0.0221(6) 0.0235(6) 0.0242(6) -0.0017(5) -0.0014(5) -0.0012(5)
C16 0.0283(7) 0.0275(6) 0.0228(6) 0.0022(5) 0.0057(5) -0.0001(5)
C17 0.0228(6) 0.0255(6) 0.0292(6) -0.0019(5) -0.0027(5) 0.0001(5)
C18 0.0328(7) 0.0301(7) 0.0203(6) -0.0028(5) -0.0072(5) 0.0024(5)
C19 0.0269(7) 0.0397(8) 0.0350(7) -0.0024(6) -0.0040(6) 0.0066(6)
C20 0.0384(8) 0.0364(8) 0.0458(8) 0.0008(6) 0.0060(7) -0.0132(6)
C21 0.0282(7) 0.0357(7) 0.0194(6) -0.0012(5) 0.0029(5) 0.0017(5)
C22 0.0309(7) 0.0283(6) 0.0253(6) -0.0095(5) -0.0020(5) 0.0027(5)
C23 0.0507(9) 0.0295(7) 0.0349(7) -0.0044(6) 0.0007(6) -0.0163(6)
C24 0.0279(7) 0.0353(8) 0.0359(7) -0.0070(6) -0.0059(6) 0.0018(6)
C25 0.0339(7) 0.0187(6) 0.0205(6) 0.0017(4) 0.0022(5) 0.0040(5)
C26 0.0292(7) 0.0195(6) 0.0203(6) 0.0018(4) 0.0028(5) 0.0018(5)

loop_
_atom_type_symbol
_atom_type_description
_atom_type_scat_dispersion_real
_atom_type_scat_dispersion_imag
_atom_type_scat_source
Mg Mg 0.0486 0.0363 'International Tables Vol C Tables 4.2.6.8 and 6.1.1.4'
Na Na 0.0362 0.0249 'International Tables Vol C Tables 4.2.6.8 and 6.1.1.4'
N N 0.0061 0.0033 'International Tables Vol C Tables 4.2.6.8 and 6.1.1.4'
C C 0.0033 0.0016 'International Tables Vol C Tables 4.2.6.8 and 6.1.1.4'
H H 0.0000 0.0000 'International Tables Vol C Tables 4.2.6.8 and 6.1.1.4'

loop_
_geom_angle_atom_site_label_1
_geom_angle_atom_site_label_2
_geom_angle_atom_site_label_3
_geom_angle
_geom_angle_site_symmetry_1
_geom_angle_site_symmetry_3
N1 Mg1 N2 134.51(4) . .
N1 Mg1 C25 119.87(4) . .
N2 Mg1 C25 105.62(4) . .
N1 Mg1 Na1 174.93(3) . .
N2 Mg1 Na1 50.36(3) . .
C25 Mg1 Na1 55.29(3) . .
N2 Na1 N3 138.36(4) . .
N2 Na1 N4 131.46(3) . .
N3 Na1 N4 73.99(3) . .
N2 Na1 C25 83.14(3) . .
N3 Na1 C25 105.84(4) . .
N4 Na1 C25 129.02(4) . .
N2 Na1 C26 101.13(3) . .
N3 Na1 C26 104.19(4) . .
N4 Na1 C26 102.02(4) . .
C25 Na1 C26 27.22(4) . .
N2 Na1 C24 133.02(4) . .
N3 Na1 C24 85.60(4) . .
N4 Na1 C24 27.21(4) . .
C25 Na1 C24 102.51(4) . .
C26 Na1 C24 75.30(4) . .
N2 Na1 C15 49.14(3) . .
N3 Na1 C15 162.84(4) . .
N4 Na1 C15 90.72(3) . .
C25 Na1 C15 89.75(4) . .
C26 Na1 C15 86.32(4) . .
C24 Na1 C15 84.01(4) . .
N2 Na1 Mg1 40.75(2) . .
N3 Na1 Mg1 134.35(3) . .
N4 Na1 Mg1 148.63(3) . .
C25 Na1 Mg1 42.42(3) . .
C26 Na1 Mg1 62.63(2) . .
C24 Na1 Mg1 126.30(3) . .
C15 Na1 Mg1 62.52(2) . .
N2 Na1 H15B 62.7(3) . .
N3 Na1 H15B 149.5(3) . .
N4 Na1 H15B 76.1(3) . .
C25 Na1 H15B 97.7(3) . .
C26 Na1 H15B 88.0(3) . .
C24 Na1 H15B 70.3(3) . .
C15 Na1 H15B 14.7(3) . .
Mg1 Na1 H15B 76.1(3) . .
C5 N1 C1 116.25(9) . .
C5 N1 Mg1 122.06(7) . .
C1 N1 Mg1 121.27(7) . .
C14 N2 C10 115.85(8) . .
C14 N2 Mg1 114.51(7) . .
C10 N2 Mg1 117.89(7) . .
C14 N2 Na1 107.57(6) . .
C10 N2 Na1 107.76(6) . .
Mg1 N2 Na1 88.89(3) . .
C21 N3 C19 110.04(10) . .
C21 N3 C20 108.64(10) . .
C19 N3 C20 109.95(11) . .
C21 N3 Na1 103.27(7) . .
C19 N3 Na1 113.12(8) . .
C20 N3 Na1 111.56(8) . .
C24 N4 C23 109.43(11) . .
C24 N4 C22 109.81(10) . .
C23 N4 C22 109.67(10) . .
C24 N4 Na1 99.80(8) . .
C23 N4 Na1 120.59(8) . .
C22 N4 Na1 106.91(7) . .
N1 C1 C6 106.21(9) . .
N1 C1 C2 111.73(10) . .
C6 C1 C2 107.73(10) . .
N1 C1 C7 116.13(10) . .
C6 C1 C7 105.78(10) . .
C2 C1 C7 108.76(10) . .
C3 C2 C1 112.91(11) . .
C3 C2 H2A 109.0 . .
C1 C2 H2A 109.0 . .
C3 C2 H2B 109.0 . .
C1 C2 H2B 109.0 . .
H2A C2 H2B 107.8 . .
C2 C3 C4 108.34(10) . .
C2 C3 H3A 110.0 . .
C4 C3 H3A 110.0 . .
C2 C3 H3B 110.0 . .
C4 C3 H3B 110.0 . .
H3A C3 H3B 108.4 . .
C3 C4 C5 111.92(10) . .
C3 C4 H4A 109.2 . .
C5 C4 H4A 109.2 . .
C3 C4 H4B 109.2 . .
C5 C4 H4B 109.2 . .
H4A C4 H4B 107.9 . .
N1 C5 C8 107.13(9) . .
N1 C5 C4 112.29(10) . .
C8 C5 C4 107.10(11) . .
N1 C5 C9 113.87(10) . .
C8 C5 C9 107.23(11) . .
C4 C5 C9 108.88(10) . .
C1 C6 H6A 109.5 . .
C1 C6 H6B 109.5 . .
H6A C6 H6B 109.5 . .
C1 C6 H6C 109.5 . .
H6A C6 H6C 109.5 . .
H6B C6 H6C 109.5 . .
C1 C7 H7A 109.5 . .
C1 C7 H7B 109.5 . .
H7A C7 H7B 109.5 . .
C1 C7 H7C 109.5 . .
H7A C7 H7C 109.5 . .
H7B C7 H7C 109.5 . .
C5 C8 H8A 109.5 . .
C5 C8 H8B 109.5 . .
H8A C8 H8B 109.5 . .
C5 C8 H8C 109.5 . .
H8A C8 H8C 109.5 . .
H8B C8 H8C 109.5 . .
C5 C9 H9A 109.5 . .
C5 C9 H9B 109.5 . .
H9A C9 H9B 109.5 . .
C5 C9 H9C 109.5 . .
H9A C9 H9C 109.5 . .
H9B C9 H9C 109.5 . .
N2 C10 C15 106.68(9) . .
N2 C10 C11 111.88(9) . .
C15 C10 C11 106.89(9) . .
N2 C10 C16 115.08(9) . .
C15 C10 C16 106.79(10) . .
C11 C10 C16 109.06(9) . .
C12 C11 C10 113.08(10) . .
C12 C11 H11A 109.0 . .
C10 C11 H11A 109.0 . .
C12 C11 H11B 109.0 . .
C10 C11 H11B 109.0 . .
H11A C11 H11B 107.8 . .
C11 C12 C13 108.81(9) . .
C11 C12 H12A 109.9 . .
C13 C12 H12A 109.9 . .
C11 C12 H12B 109.9 . .
C13 C12 H12B 109.9 . .
H12A C12 H12B 108.3 . .
C12 C13 C14 112.29(10) . .
C12 C13 H13A 109.1 . .
C14 C13 H13A 109.1 . .
C12 C13 H13B 109.1 . .
C14 C13 H13B 109.1 . .
H13A C13 H13B 107.9 . .
N2 C14 C17 107.29(9) . .
N2 C14 C13 111.93(9) . .
C17 C14 C13 106.70(9) . .
N2 C14 C18 113.75(9) . .
C17 C14 C18 107.75(10) . .
C13 C14 C18 109.09(9) . .
C10 C15 Na1 80.19(7) . .
C10 C15 H15A 110.3(8) . .
Na1 C15 H15A 152.3(8) . .
C10 C15 H15C 113.2(8) . .
Na1 C15 H15C 94.3(8) . .
H15A C15 H15C 104.1(11) . .
C10 C15 H15B 107.6(8) . .
Na1 C15 H15B 40.7(8) . .
H15A C15 H15B 112.4(11) . .
H15C C15 H15B 109.3(11) . .
C10 C16 H16A 109.5 . .
C10 C16 H16B 109.5 . .
H16A C16 H16B 109.5 . .
C10 C16 H16C 109.5 . .
H16A C16 H16C 109.5 . .
H16B C16 H16C 109.5 . .
C14 C17 H17A 109.5 . .
C14 C17 H17B 109.5 . .
H17A C17 H17B 109.5 . .
C14 C17 H17C 109.5 . .
H17A C17 H17C 109.5 . .
H17B C17 H17C 109.5 . .
C14 C18 H18A 109.5 . .
C14 C18 H18B 109.5 . .
H18A C18 H18B 109.5 . .
C14 C18 H18C 109.5 . .
H18A C18 H18C 109.5 . .
H18B C18 H18C 109.5 . .
N3 C19 H19A 109.5 . .
N3 C19 H19B 109.5 . .
H19A C19 H19B 109.5 . .
N3 C19 H19C 109.5 . .
H19A C19 H19C 109.5 . .
H19B C19 H19C 109.5 . .
N3 C20 H20A 109.5 . .
N3 C20 H20B 109.5 . .
H20A C20 H20B 109.5 . .
N3 C20 H20C 109.5 . .
H20A C20 H20C 109.5 . .
H20B C20 H20C 109.5 . .
N3 C21 C22 112.99(10) . .
N3 C21 H21A 109.0 . .
C22 C21 H21A 109.0 . .
N3 C21 H21B 109.0 . .
C22 C21 H21B 109.0 . .
H21A C21 H21B 107.8 . .
N4 C22 C21 113.54(10) . .
N4 C22 H22A 108.9 . .
C21 C22 H22A 108.9 . .
N4 C22 H22B 108.9 . .
C21 C22 H22B 108.9 . .
H22A C22 H22B 107.7 . .
N4 C23 H23A 109.5 . .
N4 C23 H23B 109.5 . .
H23A C23 H23B 109.5 . .
N4 C23 H23C 109.5 . .
H23A C23 H23C 109.5 . .
H23B C23 H23C 109.5 . .
N4 C24 Na1 52.99(6) . .
N4 C24 H24C 109.5(9) . .
Na1 C24 H24C 83.4(9) . .
N4 C24 H24B 113.7(8) . .
Na1 C24 H24B 79.3(8) . .
H24C C24 H24B 106.8(12) . .
N4 C24 H24A 110.8(9) . .
Na1 C24 H24A 163.5(9) . .
H24C C24 H24A 107.3(12) . .
H24B C24 H24A 108.5(12) . .
C26 C25 Mg1 128.53(10) . .
C26 C25 Na1 86.59(8) . .
Mg1 C25 Na1 82.30(4) . .
C26 C25 H25 108.0(8) . .
Mg1 C25 H25 123.3(8) . .
Na1 C25 H25 107.4(8) . .
C25 C26 C26 127.59(15) . 3_565
C25 C26 Na1 66.19(7) . .
C26 C26 Na1 119.86(10) 3_565 .
C25 C26 H26 121.0(7) . .
C26 C26 H26 111.1(7) 3_565 .
Na1 C26 H26 91.6(7) . .

loop_
_geom_bond_atom_site_label_1
_geom_bond_atom_site_label_2
_geom_bond_distance
_geom_bond_site_symmetry_2
Mg1 N1 1.9954(10) .
Mg1 N2 2.0801(10) .
Mg1 C25 2.1687(12) .
Mg1 Na1 3.1862(6) .
Na1 N2 2.4541(10) .
Na1 N3 2.4889(11) .
Na1 N4 2.5256(10) .
Na1 C25 2.6430(12) .
Na1 C26 2.8838(12) .
Na1 C24 3.1168(15) .
Na1 C15 3.1242(14) .
Na1 H15B 2.476(14) .
N1 C5 1.4506(15) .
N1 C1 1.4663(15) .
N2 C14 1.4586(14) .
N2 C10 1.4805(14) .
N3 C21 1.4512(15) .
N3 C19 1.4539(16) .
N3 C20 1.4646(16) .
N4 C24 1.4464(17) .
N4 C23 1.4689(16) .
N4 C22 1.4833(16) .
C1 C6 1.5139(16) .
C1 C2 1.5342(16) .
C1 C7 1.5579(16) .
C2 C3 1.5085(18) .
C2 H2A 0.9900 .
C2 H2B 0.9900 .
C3 C4 1.5187(18) .
C3 H3A 0.9900 .
C3 H3B 0.9900 .
C4 C5 1.5378(17) .
C4 H4A 0.9900 .
C4 H4B 0.9900 .
C5 C8 1.5308(17) .
C5 C9 1.5424(17) .
C6 H6A 0.9800 .
C6 H6B 0.9800 .
C6 H6C 0.9800 .
C7 H7A 0.9800 .
C7 H7B 0.9800 .
C7 H7C 0.9800 .
C8 H8A 0.9800 .
C8 H8B 0.9800 .
C8 H8C 0.9800 .
C9 H9A 0.9800 .
C9 H9B 0.9800 .
C9 H9C 0.9800 .
C10 C15 1.5089(17) .
C10 C11 1.5416(15) .
C10 C16 1.5608(15) .
C11 C12 1.4930(17) .
C11 H11A 0.9900 .
C11 H11B 0.9900 .
C12 C13 1.5218(17) .
C12 H12A 0.9900 .
C12 H12B 0.9900 .
C13 C14 1.5422(16) .
C13 H13A 0.9900 .
C13 H13B 0.9900 .
C14 C17 1.5422(16) .
C14 C18 1.5452(16) .
C15 H15A 0.957(14) .
C15 H15C 0.958(14) .
C15 H15B 0.962(14) .
C16 H16A 0.9800 .
C16 H16B 0.9800 .
C16 H16C 0.9800 .
C17 H17A 0.9800 .
C17 H17B 0.9800 .
C17 H17C 0.9800 .
C18 H18A 0.9800 .
C18 H18B 0.9800 .
C18 H18C 0.9800 .
C19 H19A 0.9800 .
C19 H19B 0.9800 .
C19 H19C 0.9800 .
C20 H20A 0.9800 .
C20 H20B 0.9800 .
C20 H20C 0.9800 .
C21 C22 1.5121(17) .
C21 H21A 0.9900 .
C21 H21B 0.9900 .
C22 H22A 0.9900 .
C22 H22B 0.9900 .
C23 H23A 0.9800 .
C23 H23B 0.9800 .
C23 H23C 0.9800 .
C24 H24C 0.997(17) .
C24 H24B 1.070(16) .
C24 H24A 1.004(16) .
C25 C26 1.3212(17) .
C25 H25 1.019(15) .
C26 C26 1.485(2) 3_565
C26 H26 0.995(12) .

loop_
_geom_torsion_atom_site_label_1
_geom_torsion_atom_site_label_2
_geom_torsion_atom_site_label_3
_geom_torsion_atom_site_label_4
_geom_torsion
_geom_torsion_site_symmetry_4
N1 Mg1 Na1 N2 -164.8(4) .
C25 Mg1 Na1 N2 177.55(6) .
N1 Mg1 Na1 N3 77.4(4) .
N2 Mg1 Na1 N3 -117.82(5) .
C25 Mg1 Na1 N3 59.73(6) .
N1 Mg1 Na1 N4 -72.2(4) .
N2 Mg1 Na1 N4 92.58(6) .
C25 Mg1 Na1 N4 -89.87(7) .
N1 Mg1 Na1 C25 17.7(4) .
N2 Mg1 Na1 C25 -177.55(6) .
N1 Mg1 Na1 C26 -5.7(4) .
N2 Mg1 Na1 C26 159.08(5) .
C25 Mg1 Na1 C26 -23.37(5) .
N1 Mg1 Na1 C24 -48.4(4) .
N2 Mg1 Na1 C24 116.38(5) .
C25 Mg1 Na1 C24 -66.07(6) .
N1 Mg1 Na1 C15 -106.5(4) .
N2 Mg1 Na1 C15 58.26(4) .
C25 Mg1 Na1 C15 -124.19(5) .
N2 Mg1 N1 C5 96.59(10) .
C25 Mg1 N1 C5 -83.16(10) .
Na1 Mg1 N1 C5 -99.9(4) .
N2 Mg1 N1 C1 -91.07(10) .
C25 Mg1 N1 C1 89.18(9) .
Na1 Mg1 N1 C1 72.4(4) .
N1 Mg1 N2 C14 -73.02(9) .
C25 Mg1 N2 C14 106.76(8) .
Na1 Mg1 N2 C14 108.85(8) .
N1 Mg1 N2 C10 68.56(9) .
C25 Mg1 N2 C10 -111.66(8) .
Na1 Mg1 N2 C10 -109.57(8) .
N1 Mg1 N2 Na1 178.13(5) .
C25 Mg1 N2 Na1 -2.09(5) .
N3 Na1 N2 C14 -7.59(9) .
N4 Na1 N2 C14 108.53(7) .
C25 Na1 N2 C14 -113.75(7) .
C26 Na1 N2 C14 -134.27(7) .
C24 Na1 N2 C14 145.52(7) .
C15 Na1 N2 C14 150.61(8) .
Mg1 Na1 N2 C14 -115.42(8) .
N3 Na1 N2 C10 -133.16(7) .
N4 Na1 N2 C10 -17.04(9) .
C25 Na1 N2 C10 120.68(7) .
C26 Na1 N2 C10 100.16(7) .
C24 Na1 N2 C10 19.95(9) .
C15 Na1 N2 C10 25.04(6) .
Mg1 Na1 N2 C10 119.01(8) .
N3 Na1 N2 Mg1 107.83(5) .
N4 Na1 N2 Mg1 -136.06(4) .
C25 Na1 N2 Mg1 1.67(4) .
C26 Na1 N2 Mg1 -18.85(4) .
C24 Na1 N2 Mg1 -99.06(5) .
C15 Na1 N2 Mg1 -93.97(4) .
N2 Na1 N3 C21 162.23(7) .
N4 Na1 N3 C21 26.65(7) .
C25 Na1 N3 C21 -100.18(8) .
C26 Na1 N3 C21 -72.03(8) .
C24 Na1 N3 C21 1.59(7) .
C15 Na1 N3 C21 54.43(15) .
Mg1 Na1 N3 C21 -137.44(7) .
N2 Na1 N3 C19 43.31(10) .
N4 Na1 N3 C19 -92.26(8) .
C25 Na1 N3 C19 140.90(8) .
C26 Na1 N3 C19 169.05(8) .
C24 Na1 N3 C19 -117.33(9) .
C15 Na1 N3 C19 -64.48(16) .
Mg1 Na1 N3 C19 103.64(8) .
N2 Na1 N3 C20 -81.27(10) .
N4 Na1 N3 C20 143.16(9) .
C25 Na1 N3 C20 16.33(9) .
C26 Na1 N3 C20 44.47(9) .
C24 Na1 N3 C20 118.10(9) .
C15 Na1 N3 C20 170.94(12) .
Mg1 Na1 N3 C20 -20.94(10) .
N2 Na1 N4 C24 105.82(8) .
N3 Na1 N4 C24 -112.54(8) .
C25 Na1 N4 C24 -14.90(10) .
C26 Na1 N4 C24 -11.03(8) .
C15 Na1 N4 C24 75.36(8) .
Mg1 Na1 N4 C24 45.34(10) .
N2 Na1 N4 C23 -13.81(11) .
N3 Na1 N4 C23 127.83(10) .
C25 Na1 N4 C23 -134.53(10) .
C26 Na1 N4 C23 -130.66(10) .
C24 Na1 N4 C23 -119.63(13) .
C15 Na1 N4 C23 -44.27(10) .
Mg1 Na1 N4 C23 -74.29(11) .
N2 Na1 N4 C22 -139.85(7) .
N3 Na1 N4 C22 1.78(7) .
C25 Na1 N4 C22 99.42(8) .
C26 Na1 N4 C22 103.30(8) .
C24 Na1 N4 C22 114.33(11) .
C15 Na1 N4 C22 -170.31(8) .
Mg1 Na1 N4 C22 159.67(6) .
C5 N1 C1 C6 165.11(10) .
Mg1 N1 C1 C6 -7.66(12) .
C5 N1 C1 C2 47.90(13) .
Mg1 N1 C1 C2 -124.87(9) .
C5 N1 C1 C7 -77.63(13) .
Mg1 N1 C1 C7 109.60(10) .
N1 C1 C2 C3 -51.83(14) .
C6 C1 C2 C3 -168.12(11) .
C7 C1 C2 C3 77.66(14) .
C1 C2 C3 C4 56.12(15) .
C2 C3 C4 C5 -56.10(14) .
C1 N1 C5 C8 -166.01(10) .
Mg1 N1 C5 C8 6.70(13) .
C1 N1 C5 C4 -48.70(13) .
Mg1 N1 C5 C4 124.01(9) .
C1 N1 C5 C9 75.62(13) .
Mg1 N1 C5 C9 -111.68(10) .
C3 C4 C5 N1 52.76(13) .
C3 C4 C5 C8 170.09(11) .
C3 C4 C5 C9 -74.28(13) .
C14 N2 C10 C15 -164.28(9) .
Mg1 N2 C10 C15 54.65(10) .
Na1 N2 C10 C15 -43.78(10) .
C14 N2 C10 C11 -47.72(12) .
Mg1 N2 C10 C11 171.21(7) .
Na1 N2 C10 C11 72.78(9) .
C14 N2 C10 C16 77.49(12) .
Mg1 N2 C10 C16 -63.59(11) .
Na1 N2 C10 C16 -162.02(8) .
N2 C10 C11 C12 51.54(13) .
C15 C10 C11 C12 167.97(10) .
C16 C10 C11 C12 -76.93(12) .
C10 C11 C12 C13 -55.69(13) .
C11 C12 C13 C14 56.12(13) .
C10 N2 C14 C17 165.31(9) .
Mg1 N2 C14 C17 -52.31(10) .
Na1 N2 C14 C17 44.71(9) .
C10 N2 C14 C13 48.58(12) .
Mg1 N2 C14 C13 -169.04(7) .
Na1 N2 C14 C13 -72.02(9) .
C10 N2 C14 C18 -75.63(12) .
Mg1 N2 C14 C18 66.75(11) .
Na1 N2 C14 C18 163.77(8) .
C12 C13 C14 N2 -52.70(13) .
C12 C13 C14 C17 -169.78(10) .
C12 C13 C14 C18 74.08(12) .
N2 C10 C15 Na1 31.68(7) .
C11 C10 C15 Na1 -88.15(8) .
C16 C10 C15 Na1 155.23(8) .
N2 Na1 C15 C10 -23.66(6) .
N3 Na1 C15 C10 99.57(13) .
N4 Na1 C15 C10 126.19(7) .
C25 Na1 C15 C10 -104.79(7) .
C26 Na1 C15 C10 -131.81(7) .
C24 Na1 C15 C10 152.60(7) .
Mg1 Na1 C15 C10 -70.88(6) .
C19 N3 C21 C22 66.12(13) .
C20 N3 C21 C22 -173.47(11) .
Na1 N3 C21 C22 -54.91(11) .
C24 N4 C22 C21 76.71(13) .
C23 N4 C22 C21 -163.00(11) .
Na1 N4 C22 C21 -30.66(11) .
N3 C21 C22 N4 62.77(14) .
C23 N4 C24 Na1 127.49(10) .
C22 N4 C24 Na1 -112.08(9) .
N2 Na1 C24 N4 -99.54(8) .
N3 Na1 C24 N4 62.92(8) .
C25 Na1 C24 N4 168.19(8) .
C26 Na1 C24 N4 168.84(8) .
C15 Na1 C24 N4 -103.40(8) .
Mg1 Na1 C24 N4 -152.65(7) .
N1 Mg1 C25 C26 -98.85(11) .
N2 Mg1 C25 C26 81.33(11) .
Na1 Mg1 C25 C26 79.37(11) .
N1 Mg1 C25 Na1 -178.23(4) .
N2 Mg1 C25 Na1 1.96(4) .
N2 Na1 C25 C26 -131.24(8) .
N3 Na1 C25 C26 90.31(8) .
N4 Na1 C25 C26 8.30(10) .
C24 Na1 C25 C26 1.38(8) .
C15 Na1 C25 C26 -82.42(8) .
Mg1 Na1 C25 C26 -129.63(9) .
N2 Na1 C25 Mg1 -1.61(4) .
N3 Na1 C25 Mg1 -140.06(4) .
N4 Na1 C25 Mg1 137.93(4) .
C26 Na1 C25 Mg1 129.63(9) .
C24 Na1 C25 Mg1 131.01(4) .
C15 Na1 C25 Mg1 47.21(4) .
Mg1 C25 C26 C26 172.35(12) 3_565
Na1 C25 C26 C26 -110.31(16) 3_565
Mg1 C25 C26 Na1 -77.34(9) .
N2 Na1 C26 C25 49.54(8) .
N3 Na1 C26 C25 -97.12(8) .
N4 Na1 C26 C25 -173.41(8) .
C24 Na1 C26 C25 -178.60(8) .
C15 Na1 C26 C25 96.63(8) .
Mg1 Na1 C26 C25 35.80(7) .
N2 Na1 C26 C26 170.58(13) 3_565
N3 Na1 C26 C26 23.92(14) 3_565
N4 Na1 C26 C26 -52.38(13) 3_565
C25 Na1 C26 C26 121.04(17) 3_565
C24 Na1 C26 C26 -57.57(13) 3_565
C15 Na1 C26 C26 -142.33(13) 3_565
Mg1 Na1 C26 C26 156.84(14) 3_565
